data_7032784
loop_
_publ_author_name
'Laram\'ee-Milette, Baptiste'
'Lachance-Brais, Christophe'
'Hanan, Garry S.'

_publ_section_title
;
 Synthesis of discrete Re(I) di- and tricarbonyl assemblies using a [4
 \\times 1] directional bonding strategy.
;
_journal_issue 1
_journal_name_full 'Dalton transactions (Cambridge, England : 2003)'
_journal_page_first 41
_journal_page_last 45
_journal_paper_doi 10.1039/c4dt03077j
_journal_volume 44
_journal_year 2015
_chemical_formula_moiety 'C88 H56 N16 O8 Re4, 4(F6 P)'
_chemical_formula_sum 'C88 H56 F24 N16 O8 P4 Re4'
_chemical_formula_weight 2790.21
_chemical_name_systematic
;
 ? 
;
_space_group_crystal_system monoclinic
_space_group_IT_number 15
_space_group_name_Hall '-C 2yc'
_space_group_name_H-M_alt 'C 1 2/c 1'
_symmetry_space_group_name_Hall '-C 2yc'
_symmetry_space_group_name_H-M 'C 1 2/c 1'
_atom_sites_solution_hydrogens geom
_atom_sites_solution_primary direct
_atom_sites_solution_secondary difmap
_cell_angle_alpha 90.00
_cell_angle_beta 94.010(9)
_cell_angle_gamma 90.00
_cell_formula_units_Z 4
_cell_length_a 27.917(16)
_cell_length_b 12.514(7)
_cell_length_c 32.083(17)
_cell_measurement_reflns_used 2011
_cell_measurement_temperature 100.0
_cell_measurement_theta_max 35.265
_cell_measurement_theta_min 2.761
_cell_volume 11181(11)
_computing_cell_refinement 'SAINT v7.68A (Bruker, 2009)'
_computing_data_reduction 'SAINT v7.68A (Bruker, 2009)'
_computing_molecular_graphics 'Olex2 (Dolomanov et al., 2009)'
_computing_publication_material 'Olex2 (Dolomanov et al., 2009)'
_computing_structure_refinement 'XL (Sheldrick, 2008)'
_computing_structure_solution 'XT (Sheldrick, 2008)'
_diffrn_ambient_temperature 100.0
_diffrn_measured_fraction_theta_full 0.948
_diffrn_measured_fraction_theta_max 0.948
_diffrn_measurement_device_type 'Bruker APEX-II CCD'
_diffrn_measurement_method '\f and \w scans'
_diffrn_radiation_monochromator graphite
_diffrn_radiation_type CuK\a
_diffrn_radiation_wavelength 1.54178
_diffrn_reflns_av_R_equivalents 0.1522
_diffrn_reflns_av_unetI/netI 0.1580
_diffrn_reflns_limit_h_max 21
_diffrn_reflns_limit_h_min -21
_diffrn_reflns_limit_k_max 9
_diffrn_reflns_limit_k_min -9
_diffrn_reflns_limit_l_max 24
_diffrn_reflns_limit_l_min -24
_diffrn_reflns_number 9905
_diffrn_reflns_theta_full 16.11
_diffrn_reflns_theta_max 16.11
_diffrn_reflns_theta_min 1.27
_diffrn_source 'fine-focus sealed tube'
_exptl_absorpt_coefficient_mu 9.638
_exptl_absorpt_correction_T_max 0.7472
_exptl_absorpt_correction_T_min 0.3258
_exptl_absorpt_correction_type multi-scan
_exptl_absorpt_process_details
;
SADABS-2008/1 (Bruker,2008) was used for absorption correction.
wR2(int) was 0.1469 before and 0.1067 after correction.
The Ratio of minimum to maximum transmission is 0.4360.
The \l/2 correction factor is 0.0015.
;
_exptl_crystal_colour 'dark brown'
_exptl_crystal_colour_modifier dark
_exptl_crystal_colour_primary brown
_exptl_crystal_density_diffrn 1.658
_exptl_crystal_density_method 'not measured'
_exptl_crystal_description block
_exptl_crystal_F_000 5344
_exptl_crystal_size_max 0.1
_exptl_crystal_size_mid 0.1
_exptl_crystal_size_min 0.06
_refine_diff_density_max 1.110
_refine_diff_density_min -0.580
_refine_diff_density_rms 0.162
_refine_ls_extinction_method none
_refine_ls_goodness_of_fit_ref 0.949
_refine_ls_hydrogen_treatment constr
_refine_ls_matrix_type full
_refine_ls_number_parameters 589
_refine_ls_number_reflns 2641
_refine_ls_number_restraints 673
_refine_ls_restrained_S_all 2.219
_refine_ls_R_factor_all 0.1474
_refine_ls_R_factor_gt 0.0916
_refine_ls_shift/su_max 0.000
_refine_ls_shift/su_mean 0.000
_refine_ls_structure_factor_coef Fsqd
_refine_ls_weighting_details 'calc w=1/[\s^2^(Fo^2^)+(0.1700P)^2^+0.0000P] where P=(Fo^2^+2Fc^2^)/3'
_refine_ls_weighting_scheme calc
_refine_ls_wR_factor_gt 0.2344
_refine_ls_wR_factor_ref 0.2646
_reflns_number_gt 1384
_reflns_number_total 2641
_reflns_threshold_expression >2sigma(I)
_cod_data_source_file c4dt03077j2.cif
_cod_data_source_block BALA30_0m
_cod_depositor_comments 'Adding full bibliography for 7032783--7032784.cif.'
_cod_database_code 7032784
_olex2_refinement_description
;
1. Fixed Uiso
 At 1.2 times of:
  All C(H) groups
2. Restrained distances
 C2-C1 = C1-C4 = C4-C3 = C3-C5 = C5-N1 = N1-C2
 1.39 with sigma of 0.02
 C6-C7 = C7-C8 = C8-C9 = C9-C10 = C10-N2 = N2-C6
 1.39 with sigma of 0.02
 C11-C12 = C12-C13 = C13-C14 = C14-C15 = C15-N3 = N3-C11
 1.39 with sigma of 0.02
 C26-C27 = C27-C28 = C28-C29 = C29-C30 = C30-N6 = N6-C26
 1.39 with sigma of 0.02
 C2-C3 = C1-C5 = C4-N1
 2.78 with sigma of 0.02
 C6-C9 = C7-C10 = C8-N2
 2.78 with sigma of 0.02
 C11-C14 = C12-C15 = C13-N3
 2.78 with sigma of 0.02
 C31-C34 = C32-C35 = C33-N7
 2.78 with sigma of 0.02
 C26-C29 = C27-C30 = C28-N6
 2.78 with sigma of 0.02
 C2-C4 = C1-C3 = C4-C5 = C3-N1 = C5-C2
 2.41 with sigma of 0.04
 C6-C8 = C7-C9 = C8-C10 = C9-N2 = C10-C6
 2.41 with sigma of 0.04
 C11-C13 = C12-C14 = C13-C15 = C14-N3 = C15-C11
 2.41 with sigma of 0.04
 C31-C33 = C32-C34 = C33-C35 = C34-N7 = C35-C31
 2.41 with sigma of 0.04
 C26-C28 = C27-C29 = C28-C30 = C29-N6 = C30-C26
 2.41 with sigma of 0.04
 P2-F7 \\sim P2-F8 \\sim P2-F9 \\sim P2-F10 \\sim P2-F11 \\sim P2-F12
 with sigma of 0.02
3. Restrained planarity
 C17, C20, N4, C19, C16, C18
 with sigma of 0.1
 N2, C6, C7, C8, C9, C10
 with sigma of 0.1
 C11, C12, C13, C14, C15, N3
 with sigma of 0.1
4. Rigid bond restraints
 C2, C1, C4, C3, C5, N1
 with sigma for 1-2 distances of 0.01 and sigma for 1-3 distances of 0.01
 C44, O4
 with sigma for 1-2 distances of 0.01 and sigma for 1-3 distances of 0.01
 C43, O3
 with sigma for 1-2 distances of 0.01 and sigma for 1-3 distances of 0.01
 C6, C7, C8, C9, C10, N2
 with sigma for 1-2 distances of 0.01 and sigma for 1-3 distances of 0.01
 C11, C12, C13, C14, C15, N3
 with sigma for 1-2 distances of 0.01 and sigma for 1-3 distances of 0.01
 C31, C32, C33, C34, C35, N7
 with sigma for 1-2 distances of 0.01 and sigma for 1-3 distances of 0.01
 C26, C27, C28, C29, C30, N6
 with sigma for 1-2 distances of 0.01 and sigma for 1-3 distances of 0.01
 N5, C25, C24, C23, C22, C21
 with sigma for 1-2 distances of 0.01 and sigma for 1-3 distances of 0.01
 C17, C20, N4, C19, C16, C18
 with sigma for 1-2 distances of 0.01 and sigma for 1-3 distances of 0.01
 C40, N8, C36, C37, C39, C38
 with sigma for 1-2 distances of 0.01 and sigma for 1-3 distances of 0.01
 O2, C42, Re1, O1, C41
 with sigma for 1-2 distances of 0.01 and sigma for 1-3 distances of 0.01
 C1, C2, C3, C4, C5, N1
 with sigma for 1-2 distances of 0.01 and sigma for 1-3 distances of 0.01
 C14, C13, C12, C11, N3
 with sigma for 1-2 distances of 0.01 and sigma for 1-3 distances of 0.01
 P1, F5, F1, F6, F2, F4, F3
 with sigma for 1-2 distances of 0.01 and sigma for 1-3 distances of 0.01
 P2, F7, F12, F8, F10, F11, F9
 with sigma for 1-2 distances of 0.01 and sigma for 1-3 distances of 0.01
5. Uiso/Uaniso restraints and constraints
C44 \\sim O4: within 1.7A with sigma of 0.04 and sigma for terminal atoms of
0.08
C43 \\sim O3: within 1.7A with sigma of 0.04 and sigma for terminal atoms of
0.08
C40 \\sim N8 \\sim C36 \\sim C37 \\sim C39 \\sim C38: within 1.7A with sigma of
0.04 and sigma for terminal atoms of 0.08
C17 \\sim C20 \\sim N4 \\sim C19 \\sim C16 \\sim C18: within 1.7A with sigma of
0.04 and sigma for terminal atoms of 0.08
C2 \\sim C1 \\sim C4 \\sim C3 \\sim C5 \\sim N1: within 1.7A with sigma of 0.04
and sigma for terminal atoms of 0.08
C6 \\sim C7 \\sim C8 \\sim C9 \\sim C10 \\sim N2: within 1.7A with sigma of
0.04 and sigma for terminal atoms of 0.08
C11 \\sim C12 \\sim C13 \\sim C14 \\sim C15 \\sim N3: within 1.7A with sigma of
0.04 and sigma for terminal atoms of 0.08
C31 \\sim C32 \\sim C33 \\sim C34 \\sim C35 \\sim N7: within 1.7A with sigma of
0.04 and sigma for terminal atoms of 0.08
C26 \\sim C27 \\sim C28 \\sim C29 \\sim C30 \\sim N6: within 1.7A with sigma of
0.04 and sigma for terminal atoms of 0.08
N5 \\sim C25 \\sim C24 \\sim C23 \\sim C22 \\sim C21: within 1.7A with sigma of
0.04 and sigma for terminal atoms of 0.08
Re1 \\sim O1 \\sim O2 \\sim C41 \\sim C42: within 1.7A with sigma of 0.04 and
sigma for terminal atoms of 0.08
C1 \\sim C2 \\sim C3 \\sim C4 \\sim C5 \\sim N1: within 1.7A with sigma of 0.04
and sigma for terminal atoms of 0.08
C14 \\sim C13 \\sim C12 \\sim C11 \\sim N3: within 1.7A with sigma of 0.04 and
sigma for terminal atoms of 0.08
P1 \\sim F5 \\sim F1 \\sim F6 \\sim F2 \\sim F4 \\sim F3: within 1.7A with
sigma of 0.04 and sigma for terminal atoms of 0.08
P2 \\sim F7 \\sim F12 \\sim F8 \\sim F10 \\sim F11 \\sim F9: within 1.7A with
sigma of 0.04 and sigma for terminal atoms of 0.08
Uanis(N4) \\sim Ueq, Uanis(C43) \\sim Ueq, Uanis(O1) \\sim Ueq, Uanis(C44)
\\sim Ueq, Uanis(C42) \\sim Ueq, Uanis(N1) \\sim Ueq, Uanis(N3) \\sim Ueq,
Uanis(N8) \\sim Ueq, Uanis(N6) \\sim Ueq: with sigma of 0.03 and sigma for
terminal atoms of 0.02
Uanis(N2) \\sim Ueq: with sigma of 0.015 and sigma for terminal atoms of 0.03
6.a Aromatic/amide H refined with riding coordinates:
 C24(H24), C23(H23), C22(H22), C21(H21), C35(H35), C34(H34), C33(H33),
 C32(H32), C36(H36), C37(H37), C39(H39), C40(H40), C29(H29), C27(H27), C1(H1),
 C2(H2), C3(H3), C4(H4), C17(H17), C16(H16), C20(H20), C19(H19), C13(H13),
 C12(H12), C15(H15), C9(H9), C14(H14), C7(H7)
6.b Fitted hexagon refined as free rotating group:
 N5(C25,C24,C23,C22,C21), N7(C35,C34,C33,C32,C31), N8(C36,C37,C38,C39,C40),
 C1(C2,C3,C4,C5,N1), C18(C17,C16,N4,C20,C19)
;
_olex2_submission_special_instructions 'No special instructions were received'

loop_
_space_group_symop_id
_space_group_symop_operation_xyz
1 'x, y, z'
2 '-x, y, -z+1/2'
3 'x+1/2, y+1/2, z'
4 '-x+1/2, y+1/2, -z+1/2'
5 '-x, -y, -z'
6 'x, -y, z-1/2'
7 '-x+1/2, -y+1/2, -z'
8 'x+1/2, -y+1/2, z-1/2'

loop_
_atom_site_label
_atom_site_type_symbol
_atom_site_fract_x
_atom_site_fract_y
_atom_site_fract_z
_atom_site_U_iso_or_equiv
_atom_site_adp_type
_atom_site_occupancy
_atom_site_calc_flag
_atom_site_refinement_flags_posn
_atom_site_refinement_flags_adp
N5 N 0.600(2) 0.743(5) 0.407(2) 0.11(3) Uani 1 d . U
C25 C 0.614(2) 0.756(5) 0.449(2) 0.10(3) Uani 1 d G U
C24 C 0.644(3) 0.681(7) 0.4700(16) 0.13(3) Uani 1 d G U
H24 H 0.6533 0.6896 0.4982 0.159 Uiso 1 calc R .
C23 C 0.659(2) 0.592(6) 0.448(2) 0.15(3) Uani 1 d G U
H23 H 0.6791 0.5418 0.4622 0.174 Uiso 1 calc R .
C22 C 0.645(3) 0.579(5) 0.406(2) 0.14(3) Uani 1 d G U
H22 H 0.6554 0.5199 0.3920 0.171 Uiso 1 calc R .
C21 C 0.615(2) 0.655(6) 0.3858(16) 0.12(3) Uani 1 d G U
H21 H 0.6060 0.6457 0.3577 0.149 Uiso 1 calc R .
N7 N 0.512(2) 1.000(4) 0.387(3) 0.11(3) Uani 1 d D U
C35 C 0.487(3) 1.047(6) 0.3532(19) 0.13(3) Uani 1 d DG U
H35 H 0.4826 1.0101 0.3282 0.152 Uiso 1 calc R .
C34 C 0.468(2) 1.150(7) 0.356(2) 0.15(3) Uani 1 d DG U
H34 H 0.4517 1.1813 0.3336 0.179 Uiso 1 calc R .
C33 C 0.475(3) 1.205(4) 0.394(3) 0.15(3) Uani 1 d DG U
H33 H 0.4625 1.2739 0.3962 0.179 Uiso 1 calc R .
C32 C 0.500(3) 1.158(7) 0.428(2) 0.14(3) Uani 1 d DG U
H32 H 0.5042 1.1955 0.4533 0.164 Uiso 1 calc R .
C31 C 0.518(2) 1.056(7) 0.425(2) 0.11(3) Uani 1 d DG U
N8 N 0.635(2) 1.088(6) 0.6455(16) 0.11(3) Uani 1 d . U
C36 C 0.615(3) 1.158(5) 0.615(3) 0.15(3) Uani 1 d G U
H36 H 0.6100 1.2294 0.6221 0.176 Uiso 1 calc R .
C37 C 0.602(3) 1.121(7) 0.575(2) 0.16(3) Uani 1 d G U
H37 H 0.5888 1.1681 0.5551 0.190 Uiso 1 calc R .
C38 C 0.609(3) 1.015(8) 0.5653(17) 0.15(4) Uani 1 d G U
C39 C 0.629(3) 0.945(5) 0.595(3) 0.18(4) Uani 1 d G U
H39 H 0.6340 0.8736 0.5887 0.218 Uiso 1 calc R .
C40 C 0.642(3) 0.982(6) 0.636(2) 0.16(3) Uani 1 d G U
H40 H 0.6552 0.9349 0.6557 0.189 Uiso 1 calc R .
N6 N 0.569(2) 0.907(6) 0.4427(17) 0.08(2) Uani 1 d D U
C30 C 0.553(3) 1.005(7) 0.455(2) 0.11(3) Uani 1 d D U
C29 C 0.564(3) 1.045(5) 0.495(3) 0.10(3) Uani 1 d D U
H29 H 0.5507 1.1094 0.5032 0.120 Uiso 1 calc R .
C28 C 0.595(3) 0.987(7) 0.5218(19) 0.10(3) Uani 1 d D U
C27 C 0.612(3) 0.888(7) 0.511(2) 0.11(3) Uani 1 d D U
H27 H 0.6323 0.8491 0.5296 0.134 Uiso 1 calc R .
C26 C 0.599(3) 0.849(5) 0.471(3) 0.10(3) Uani 1 d D U
C1 C 0.706(2) 0.921(6) 0.7211(17) 0.10(3) Uani 1 d D U
H1 H 0.6769 0.8908 0.7284 0.126 Uiso 1 calc R .
C2 C 0.746(3) 0.858(4) 0.7194(18) 0.11(3) Uani 1 d DG U
H2 H 0.7448 0.7850 0.7254 0.126 Uiso 1 calc R .
C3 C 0.789(2) 0.903(6) 0.7085(18) 0.10(3) Uani 1 d DG U
H3 H 0.8164 0.8601 0.7073 0.124 Uiso 1 calc R .
C4 C 0.7914(19) 1.011(6) 0.6994(18) 0.10(3) Uani 1 d DG U
H4 H 0.8201 1.0411 0.6922 0.117 Uiso 1 calc R .
C5 C 0.751(3) 1.074(4) 0.7012(18) 0.09(3) Uani 1 d DG U
N1 N 0.708(2) 1.029(5) 0.7121(17) 0.09(2) Uani 1 d DG U
C18 C 0.813(2) 1.418(5) 0.654(2) 0.09(3) Uani 1 d . U
C17 C 0.8048(16) 1.491(5) 0.621(2) 0.09(3) Uani 1 d G U
H17 H 0.7745 1.4971 0.6076 0.104 Uiso 1 calc R .
C16 C 0.842(2) 1.554(4) 0.6092(15) 0.09(3) Uani 1 d G U
H16 H 0.8371 1.6027 0.5874 0.110 Uiso 1 calc R .
N4 N 0.8877(18) 1.545(4) 0.6297(18) 0.08(2) Uani 1 d G U
C20 C 0.8955(18) 1.472(5) 0.6622(18) 0.10(3) Uani 1 d G U
H20 H 0.9259 1.4661 0.6760 0.123 Uiso 1 calc R .
C19 C 0.858(3) 1.409(4) 0.6743(17) 0.11(3) Uani 1 d G U
H19 H 0.8632 1.3606 0.6961 0.128 Uiso 1 calc R .
C8 C 0.773(3) 1.354(6) 0.669(3) 0.09(3) Uani 1 d D U
C6 C 0.750(3) 1.180(5) 0.694(2) 0.09(3) Uani 1 d D U
C13 C 0.576(3) 1.480(5) 0.689(2) 0.12(3) Uani 1 d D U
H13 H 0.5637 1.5480 0.6837 0.140 Uiso 1 calc R .
C43 C 0.544(3) 0.805(8) 0.331(4) 0.08(3) Uani 1 d . U
C12 C 0.625(3) 1.460(6) 0.683(2) 0.11(3) Uani 1 d D U
H12 H 0.6445 1.5150 0.6745 0.132 Uiso 1 calc R .
C15 C 0.567(3) 1.298(5) 0.708(2) 0.08(2) Uani 1 d D U
H15 H 0.5468 1.2427 0.7165 0.099 Uiso 1 calc R .
C9 C 0.726(3) 1.389(5) 0.673(3) 0.09(3) Uani 1 d D U
H9 H 0.7174 1.4588 0.6656 0.107 Uiso 1 calc R .
C14 C 0.547(2) 1.400(6) 0.702(3) 0.09(3) Uani 1 d D U
H14 H 0.5153 1.4136 0.7070 0.114 Uiso 1 calc R .
C10 C 0.692(2) 1.321(7) 0.689(3) 0.09(3) Uani 1 d D U
C11 C 0.643(2) 1.358(7) 0.690(2) 0.10(3) Uani 1 d D U
C7 C 0.785(2) 1.249(7) 0.680(2) 0.10(3) Uani 1 d D U
H7 H 0.8162 1.2253 0.6791 0.117 Uiso 1 calc R .
C44 C 0.503(4) 0.766(9) 0.390(3) 0.10(4) Uani 1 d . U
N2 N 0.705(2) 1.215(5) 0.6969(18) 0.08(2) Uani 1 d D U
N3 N 0.614(3) 1.277(5) 0.7030(19) 0.07(2) Uani 1 d D U
O3 O 0.540(2) 0.789(6) 0.293(2) 0.12(3) Uani 1 d . U
O4 O 0.470(3) 0.706(7) 0.397(2) 0.14(3) Uani 1 d . U
Re1 Re 0.6475(2) 1.1261(4) 0.71420(15) 0.114(3) Uani 1 d . U
Re2 Re 0.5527(2) 0.8542(5) 0.38377(16) 0.137(3) Uani 1 d . .
O1 O 0.569(2) 0.982(5) 0.7382(18) 0.10(2) Uani 1 d . U
O2 O 0.660(3) 1.177(6) 0.807(2) 0.12(3) Uani 1 d . U
C41 C 0.602(4) 1.052(10) 0.725(3) 0.08(2) Uani 1 d . U
C42 C 0.655(3) 1.159(8) 0.772(4) 0.08(3) Uani 1 d . U
P1 P 0.924(3) 1.117(6) 0.687(3) 0.28(3) Uani 1 d . U
P2 P 0.691(4) 0.696(6) 0.615(2) 0.30(4) Uani 1 d . U
F5 F 0.889(4) 1.170(7) 0.730(4) 0.27(3) Uani 1 d . U
F7 F 0.663(4) 0.737(7) 0.572(3) 0.31(4) Uani 1 d . U
F1 F 0.884(5) 1.137(9) 0.652(4) 0.33(4) Uani 1 d . U
F12 F 0.710(4) 0.647(7) 0.660(3) 0.30(4) Uani 1 d . U
F8 F 0.689(4) 0.573(7) 0.599(3) 0.28(4) Uani 1 d . U
F10 F 0.711(5) 0.816(8) 0.623(4) 0.38(5) Uani 1 d . U
F6 F 0.973(4) 1.092(10) 0.719(5) 0.33(4) Uani 1 d . U
F2 F 0.910(4) 0.991(9) 0.696(3) 0.28(4) Uani 1 d . U
F11 F 0.641(4) 0.701(11) 0.637(4) 0.36(5) Uani 1 d . U
F4 F 0.941(5) 1.239(11) 0.683(5) 0.37(5) Uani 1 d . U
F3 F 0.963(5) 1.063(13) 0.651(5) 0.40(6) Uani 1 d . U
F9 F 0.745(4) 0.699(10) 0.597(5) 0.36(5) Uani 1 d . U

loop_
_atom_site_aniso_label
_atom_site_aniso_U_11
_atom_site_aniso_U_22
_atom_site_aniso_U_33
_atom_site_aniso_U_23
_atom_site_aniso_U_13
_atom_site_aniso_U_12
N5 0.11(6) 0.13(6) 0.09(6) -0.01(5) 0.01(5) 0.00(5)
C25 0.09(7) 0.13(7) 0.10(6) -0.01(5) 0.00(6) -0.01(5)
C24 0.16(8) 0.14(8) 0.10(6) 0.00(5) 0.01(6) 0.03(6)
C23 0.19(8) 0.16(7) 0.08(6) -0.01(5) -0.01(6) 0.05(6)
C22 0.16(8) 0.15(7) 0.10(6) -0.02(6) -0.06(6) 0.03(5)
C21 0.15(8) 0.12(7) 0.10(6) -0.01(5) -0.03(6) 0.02(6)
N7 0.03(5) 0.19(6) 0.11(7) -0.01(5) 0.01(5) 0.03(5)
C35 0.09(7) 0.18(7) 0.10(6) 0.00(5) -0.01(5) 0.02(6)
C34 0.15(7) 0.19(8) 0.10(6) -0.01(6) -0.04(6) 0.04(6)
C33 0.16(8) 0.17(7) 0.12(7) -0.01(5) -0.04(7) 0.01(6)
C32 0.14(8) 0.17(8) 0.09(6) -0.01(5) -0.02(6) 0.00(6)
C31 0.05(6) 0.19(8) 0.10(6) 0.00(5) 0.00(6) 0.01(6)
N8 0.10(5) 0.16(5) 0.06(4) -0.02(4) 0.00(4) 0.01(5)
C36 0.17(7) 0.19(6) 0.07(6) 0.00(5) -0.02(6) 0.02(6)
C37 0.18(7) 0.20(7) 0.08(5) -0.01(6) -0.04(6) 0.01(7)
C38 0.18(8) 0.20(8) 0.07(6) -0.01(5) -0.02(6) 0.01(8)
C39 0.25(8) 0.20(7) 0.07(7) -0.04(5) -0.07(7) 0.04(7)
C40 0.21(7) 0.18(6) 0.07(6) -0.05(5) -0.04(6) 0.04(7)
N6 0.07(4) 0.12(5) 0.04(4) 0.01(4) 0.02(3) -0.03(4)
C30 0.13(7) 0.14(6) 0.05(5) -0.01(5) -0.01(5) -0.01(5)
C29 0.14(7) 0.12(6) 0.03(6) 0.01(4) 0.00(5) -0.03(5)
C28 0.14(7) 0.13(7) 0.04(5) 0.02(5) 0.00(5) -0.04(6)
C27 0.14(7) 0.14(7) 0.05(5) 0.02(5) 0.00(5) -0.02(6)
C26 0.10(7) 0.14(6) 0.07(6) 0.01(5) 0.00(5) -0.03(5)
C1 0.13(6) 0.12(5) 0.07(5) 0.00(6) 0.00(6) -0.04(5)
C2 0.14(7) 0.11(5) 0.06(6) 0.00(5) -0.03(6) -0.02(4)
C3 0.12(6) 0.11(6) 0.08(6) -0.01(6) -0.03(5) 0.00(5)
C4 0.10(5) 0.11(6) 0.08(6) 0.00(6) -0.02(5) -0.01(5)
C5 0.10(6) 0.09(5) 0.08(6) -0.01(5) -0.01(6) -0.02(4)
N1 0.10(4) 0.11(5) 0.06(4) -0.01(4) -0.02(4) -0.03(4)
C18 0.10(6) 0.10(7) 0.08(7) -0.04(4) 0.01(5) -0.03(6)
C17 0.08(5) 0.12(7) 0.06(6) -0.05(4) 0.02(5) -0.01(5)
C16 0.06(5) 0.16(7) 0.05(5) -0.01(4) 0.00(4) 0.00(5)
N4 0.07(4) 0.12(5) 0.04(4) -0.04(3) 0.00(3) 0.02(4)
C20 0.11(6) 0.13(7) 0.07(6) -0.03(4) -0.05(5) -0.03(5)
C19 0.13(7) 0.12(6) 0.08(6) -0.03(4) -0.01(5) -0.02(6)
C8 0.10(5) 0.12(6) 0.06(6) 0.01(5) 0.00(6) 0.02(5)
C6 0.10(5) 0.11(5) 0.07(6) 0.00(5) 0.01(5) 0.01(4)
C13 0.11(6) 0.12(6) 0.12(7) -0.01(6) 0.01(7) 0.02(5)
C43 0.06(5) 0.09(6) 0.10(6) -0.06(5) 0.01(6) -0.01(5)
C12 0.11(6) 0.11(5) 0.10(6) -0.01(6) 0.01(6) 0.03(5)
C15 0.08(5) 0.12(5) 0.05(5) 0.00(5) -0.01(5) 0.05(5)
C9 0.08(6) 0.11(5) 0.07(6) 0.01(5) -0.02(6) 0.00(4)
C14 0.10(5) 0.08(6) 0.10(6) -0.03(6) -0.01(5) 0.02(4)
C10 0.09(5) 0.09(5) 0.07(6) 0.00(5) -0.02(5) 0.00(4)
C11 0.10(5) 0.11(6) 0.08(6) 0.00(6) -0.02(5) 0.01(4)
C7 0.10(5) 0.12(6) 0.07(6) 0.02(6) 0.01(5) 0.02(5)
C44 0.10(7) 0.10(7) 0.09(6) -0.02(5) 0.01(5) -0.05(5)
N2 0.08(3) 0.09(3) 0.06(3) -0.01(3) -0.02(3) 0.00(3)
N3 0.07(4) 0.11(4) 0.04(4) -0.01(4) -0.01(4) 0.03(4)
O3 0.09(5) 0.19(7) 0.10(6) -0.07(6) 0.05(5) -0.09(5)
O4 0.13(7) 0.18(7) 0.11(6) -0.03(5) 0.05(5) -0.08(6)
Re1 0.124(6) 0.141(5) 0.075(4) 0.001(3) -0.004(3) -0.010(5)
Re2 0.138(6) 0.193(7) 0.081(5) -0.007(4) 0.007(4) -0.024(5)
O1 0.10(4) 0.13(4) 0.06(4) 0.00(3) -0.01(3) 0.01(3)
O2 0.15(7) 0.12(6) 0.08(3) -0.01(5) -0.02(6) -0.03(5)
C41 0.05(5) 0.14(7) 0.04(6) -0.04(5) -0.01(4) 0.02(4)
C42 0.04(5) 0.11(6) 0.08(3) -0.01(5) 0.01(5) -0.03(4)
P1 0.25(7) 0.25(6) 0.34(9) 0.03(7) -0.01(4) -0.01(7)
P2 0.37(8) 0.22(5) 0.28(7) 0.06(6) -0.10(6) 0.10(7)
F5 0.27(9) 0.20(7) 0.33(9) 0.04(7) -0.01(6) -0.01(7)
F7 0.46(11) 0.22(7) 0.25(7) 0.03(6) -0.10(6) 0.14(8)
F1 0.35(10) 0.31(10) 0.32(9) 0.06(8) -0.05(7) 0.03(8)
F12 0.41(11) 0.20(7) 0.28(7) 0.03(5) -0.14(7) 0.08(8)
F8 0.36(10) 0.22(5) 0.24(8) 0.06(6) -0.12(7) 0.07(7)
F10 0.57(14) 0.22(5) 0.32(12) 0.05(6) -0.17(9) 0.07(8)
F6 0.23(7) 0.32(9) 0.42(12) -0.02(9) -0.05(6) -0.02(7)
F2 0.26(9) 0.22(5) 0.35(11) 0.01(6) -0.06(7) 0.01(6)
F11 0.41(9) 0.39(10) 0.28(9) 0.08(9) -0.07(7) 0.17(9)
F4 0.33(12) 0.29(7) 0.51(15) 0.09(8) 0.06(8) -0.07(7)
F3 0.33(13) 0.47(14) 0.41(12) -0.03(13) 0.06(8) 0.00(12)
F9 0.39(8) 0.26(9) 0.43(12) 0.12(10) -0.05(8) 0.05(8)

loop_
_atom_type_symbol
_atom_type_description
_atom_type_scat_dispersion_real
_atom_type_scat_dispersion_imag
_atom_type_scat_source
C C 0.0033 0.0016 'International Tables Vol C Tables 4.2.6.8 and 6.1.1.4'
H H 0.0000 0.0000 'International Tables Vol C Tables 4.2.6.8 and 6.1.1.4'
F F 0.0171 0.0103 'International Tables Vol C Tables 4.2.6.8 and 6.1.1.4'
N N 0.0061 0.0033 'International Tables Vol C Tables 4.2.6.8 and 6.1.1.4'
O O 0.0106 0.0060 'International Tables Vol C Tables 4.2.6.8 and 6.1.1.4'
P P 0.1023 0.0942 'International Tables Vol C Tables 4.2.6.8 and 6.1.1.4'
Re Re -1.0185 7.2310 'International Tables Vol C Tables 4.2.6.8 and 6.1.1.4'

loop_
_geom_angle_atom_site_label_1
_geom_angle_atom_site_label_2
_geom_angle_atom_site_label_3
_geom_angle
_geom_angle_site_symmetry_1
_geom_angle_site_symmetry_3
C25 N5 C21 120.0 . .
C25 N5 Re2 115(5) . .
C21 N5 Re2 125(5) . .
N5 C25 C24 120.0 . .
N5 C25 C26 119(7) . .
C24 C25 C26 121(7) . .
C25 C24 H24 120.0 . .
C23 C24 C25 120.0 . .
C23 C24 H24 120.0 . .
C24 C23 H23 120.0 . .
C24 C23 C22 120.0 . .
C22 C23 H23 120.0 . .
C23 C22 H22 120.0 . .
C21 C22 C23 120.0 . .
C21 C22 H22 120.0 . .
N5 C21 H21 120.0 . .
C22 C21 N5 120.0 . .
C22 C21 H21 120.0 . .
C35 N7 C31 120.0 . .
C35 N7 Re2 123(5) . .
C31 N7 Re2 116(5) . .
N7 C35 H35 120.0 . .
C34 C35 N7 120.0 . .
C34 C35 H35 120.0 . .
C35 C34 H34 120.0 . .
C35 C34 C33 120.0 . .
C33 C34 H34 120.0 . .
C34 C33 H33 120.0 . .
C34 C33 C32 120.0 . .
C32 C33 H33 120.0 . .
C33 C32 H32 120.0 . .
C31 C32 C33 120.0 . .
C31 C32 H32 120.0 . .
N7 C31 C30 113(7) . .
C32 C31 N7 120.0 . .
C32 C31 C30 126(7) . .
C36 N8 C40 120.0 . .
C36 N8 Re1 125(5) . .
C40 N8 Re1 114(5) . .
N8 C36 H36 120.0 . .
N8 C36 C37 120.0 . .
C37 C36 H36 120.0 . .
C36 C37 H37 120.0 . .
C38 C37 C36 120.0 . .
C38 C37 H37 120.0 . .
C37 C38 C39 120.0 . .
C37 C38 C28 114(8) . .
C39 C38 C28 126(8) . .
C38 C39 H39 120.0 . .
C40 C39 C38 120.0 . .
C40 C39 H39 120.0 . .
N8 C40 H40 120.0 . .
C39 C40 N8 120.0 . .
C39 C40 H40 120.0 . .
C30 N6 C26 118(4) . .
C30 N6 Re2 120(5) . .
C26 N6 Re2 122(5) . .
N6 C30 C31 115(7) . .
N6 C30 C29 122(4) . .
C29 C30 C31 123(7) . .
C30 C29 H29 120.8 . .
C30 C29 C28 118(4) . .
C28 C29 H29 120.8 . .
C29 C28 C38 126(8) . .
C27 C28 C38 112(8) . .
C27 C28 C29 121(4) . .
C28 C27 H27 120.8 . .
C28 C27 C26 118(4) . .
C26 C27 H27 120.8 . .
N6 C26 C25 107(7) . .
N6 C26 C27 121(4) . .
C27 C26 C25 131(7) . .
C2 C1 H1 120.0 . .
C2 C1 N1 120.0 . .
N1 C1 H1 120.0 . .
C1 C2 H2 120.0 . .
C3 C2 C1 120.0 . .
C3 C2 H2 120.0 . .
C2 C3 H3 120.0 . .
C2 C3 C4 120.0 . .
C4 C3 H3 120.0 . .
C3 C4 H4 120.0 . .
C3 C4 C5 120.0 . .
C5 C4 H4 120.0 . .
N1 C5 C4 120.0 . .
C6 C5 C4 123(7) . .
C6 C5 N1 117(7) . .
C1 N1 Re1 121(5) . .
C5 N1 C1 120.0 . .
C5 N1 Re1 119(5) . .
C17 C18 C19 120(6) . .
C17 C18 C8 121(6) . .
C19 C18 C8 119(6) . .
C18 C17 H17 120.0 . .
C16 C17 C18 120.0 . .
C16 C17 H17 120.0 . .
C17 C16 H16 120.0 . .
N4 C16 C17 120.0 . .
N4 C16 H16 120.0 . .
C16 N4 Re2 123(4) . 7_676
C20 N4 C16 120(6) . .
C20 N4 Re2 117(4) . 7_676
N4 C20 H20 120.0 . .
N4 C20 C19 120.0 . .
C19 C20 H20 120.0 . .
C18 C19 H19 120.0 . .
C20 C19 C18 120.0 . .
C20 C19 H19 120.0 . .
C9 C8 C18 126(7) . .
C9 C8 C7 119(4) . .
C7 C8 C18 115(7) . .
C5 C6 C7 132(8) . .
C5 C6 N2 107(8) . .
N2 C6 C7 120(4) . .
C12 C13 H13 119.7 . .
C14 C13 H13 119.7 . .
C14 C13 C12 121(4) . .
O3 C43 Re2 169(9) . .
C13 C12 H12 120.4 . .
C11 C12 C13 119(4) . .
C11 C12 H12 120.4 . .
C14 C15 H15 118 . .
N3 C15 H15 119.3 . .
N3 C15 C14 121(4) . .
C8 C9 H9 119.8 . .
C8 C9 C10 120(4) . .
C10 C9 H9 119.8 . .
C13 C14 C15 119(4) . .
C13 C14 H14 120.6 . .
C15 C14 H14 120.6 . .
C9 C10 C11 119(7) . .
C9 C10 N2 119(4) . .
N2 C10 C11 122(8) . .
C12 C11 C10 129(7) . .
N3 C11 C12 120(4) . .
N3 C11 C10 111(7) . .
C8 C7 H7 119.7 . .
C6 C7 C8 121(4) . .
C6 C7 H7 119.7 . .
O4 C44 Re2 174(9) . .
C6 N2 C10 121(4) . .
C6 N2 Re1 127(5) . .
C10 N2 Re1 112(5) . .
C15 N3 C11 120(4) . .
C15 N3 Re1 125(5) . .
C11 N3 Re1 116(5) . .
N1 Re1 N8 85(2) . .
N1 Re1 N3 149(3) . .
N2 Re1 N8 86(2) . .
N2 Re1 N1 70(3) . .
N2 Re1 N3 79(3) . .
N3 Re1 N8 89(3) . .
C41 Re1 N8 91(3) . .
C41 Re1 N1 108(4) . .
C41 Re1 N2 176(3) . .
C41 Re1 N3 102(4) . .
C41 Re1 C42 88(4) . .
C42 Re1 N8 177(3) . .
C42 Re1 N1 97(3) . .
C42 Re1 N2 96(3) . .
C42 Re1 N3 89(4) . .
N5 Re2 N7 153(3) . .
N5 Re2 N4 89(10) . 7_676
N6 Re2 N5 77(3) . .
N6 Re2 N7 76(3) . .
N6 Re2 N4 83(7) . 7_676
N4 Re2 N7 86(10) 7_676 .
C43 Re2 N5 99(4) . .
C43 Re2 N7 108(4) . .
C43 Re2 N6 175(4) . .
C43 Re2 N4 94(7) . 7_676
C44 Re2 N5 92(4) . .
C44 Re2 N7 96(4) . .
C44 Re2 N6 103(4) . .
C44 Re2 N4 174(7) . 7_676
C44 Re2 C43 81(4) . .
O1 C41 Re1 172(7) . .
O2 C42 Re1 178(10) . .
F1 P1 F5 95(8) . .
F1 P1 F6 172(10) . .
F1 P1 F2 97(8) . .
F1 P1 F4 90(8) . .
F1 P1 F3 93(9) . .
F6 P1 F5 93(8) . .
F6 P1 F3 80(7) . .
F2 P1 F5 94(7) . .
F2 P1 F6 84(7) . .
F2 P1 F3 85(8) . .
F4 P1 F5 83(8) . .
F4 P1 F6 90(8) . .
F4 P1 F2 173(10) . .
F4 P1 F3 97(9) . .
F3 P1 F5 172(9) . .
F7 P2 F12 170(10) . .
F7 P2 F8 92(6) . .
F7 P2 F10 88(6) . .
F7 P2 F11 88(8) . .
F7 P2 F9 96(8) . .
F12 P2 F9 94(8) . .
F8 P2 F12 86(5) . .
F8 P2 F10 160(10) . .
F8 P2 F11 99(9) . .
F8 P2 F9 86(8) . .
F10 P2 F12 97(7) . .
F10 P2 F9 74(8) . .
F11 P2 F12 82(7) . .
F11 P2 F10 101(10) . .
F11 P2 F9 173(10) . .

loop_
_geom_bond_atom_site_label_1
_geom_bond_atom_site_label_2
_geom_bond_distance
_geom_bond_site_symmetry_2
N5 C25 1.3900 .
N5 C21 1.3900 .
N5 Re2 2.03(5) .
C25 C24 1.3900 .
C25 C26 1.43(7) .
C24 H24 0.9300 .
C24 C23 1.3900 .
C23 H23 0.9300 .
C23 C22 1.3900 .
C22 H22 0.9300 .
C22 C21 1.3900 .
C21 H21 0.9300 .
N7 C35 1.3900 .
N7 C31 1.41(11) .
N7 Re2 2.16(5) .
C35 H35 0.9300 .
C35 C34 1.3900 .
C34 H34 0.9100 .
C34 C33 1.3900 .
C33 H33 0.9300 .
C33 C32 1.3900 .
C32 H32 0.9300 .
C32 C31 1.3900 .
C31 C30 1.45(7) .
N8 C36 1.3900 .
N8 C40 1.3900 .
N8 Re1 2.26(5) .
C36 H36 0.9300 .
C36 C37 1.3900 .
C37 H37 0.9300 .
C37 C38 1.3900 .
C38 C39 1.3900 .
C38 C28 1.46(7) .
C39 H39 0.9300 .
C39 C40 1.42(11) .
C40 H40 0.9300 .
N6 C30 1.38(4) .
N6 C26 1.40(4) .
N6 Re2 2.02(5) .
C30 C29 1.39(4) .
C29 H29 0.9300 .
C29 C28 1.40(4) .
C28 C27 1.38(4) .
C27 H27 0.9300 .
C27 C26 1.40(5) .
C1 H1 0.9300 .
C1 C2 1.37(10) .
C1 N1 1.3900 .
C2 H2 0.9300 .
C2 C3 1.3900(13) .
C3 H3 0.9300 .
C3 C4 1.3900 .
C4 H4 0.9300 .
C4 C5 1.3900 .
C5 N1 1.3900 .
C5 C6 1.34(7) .
N1 Re1 2.08(5) .
C18 C17 1.41(9) .
C18 C19 1.3900 .
C18 C8 1.49(7) .
C17 H17 0.9300 .
C17 C16 1.3900 .
C16 H16 0.9300 .
C16 N4 1.3900 .
N4 C20 1.3900 .
N4 Re2 2.16(4) 7_676
C20 H20 0.9300 .
C20 C19 1.3900 .
C19 H19 0.9300 .
C8 C9 1.39(4) .
C8 C7 1.40(4) .
C6 C7 1.38(5) .
C6 N2 1.36(4) .
C13 H13 0.9300 .
C13 C12 1.40(4) .
C13 C14 1.38(4) .
C43 O3 1.24(10) .
C43 Re2 1.81(11) .
C12 H12 0.9300 .
C12 C11 1.39(5) .
C15 H15 0.9300 .
C15 C14 1.40(4) .
C15 N3 1.37(4) .
C9 H9 0.9300 .
C9 C10 1.39(4) .
C14 H14 0.9300 .
C10 C11 1.44(8) .
C10 N2 1.39(4) .
C11 N3 1.39(4) .
C7 H7 0.9300 .
C44 O4 1.22(10) .
C44 Re2 1.80(12) .
N2 Re1 2.05(6) .
N3 Re1 2.13(5) .
Re1 C41 1.63(14) .
Re1 C42 1.89(11) .
Re2 N4 2.16(5) 7_676
O1 C41 1.37(12) .
O2 C42 1.14(9) .
P1 F5 1.86(13) .
P1 F1 1.55(12) .
P1 F6 1.69(11) .
P1 F2 1.66(11) .
P1 F4 1.60(12) .
P1 F3 1.77(15) .
P2 F7 1.62(5) .
P2 F12 1.63(5) .
P2 F8 1.62(5) .
P2 F10 1.63(5) .
P2 F11 1.61(16) .
P2 F9 1.65(16) .

loop_
_geom_torsion_atom_site_label_1
_geom_torsion_atom_site_label_2
_geom_torsion_atom_site_label_3
_geom_torsion_atom_site_label_4
_geom_torsion
_geom_torsion_site_symmetry_1
_geom_torsion_site_symmetry_4
N5 C25 C24 C23 0.0 . .
N5 C25 C26 N6 3(10) . .
N5 C25 C26 C27 -171(9) . .
C25 N5 C21 C22 0.0 . .
C25 N5 Re2 N7 8(6) . .
C25 N5 Re2 N6 5(3) . .
C25 N5 Re2 N4 87(7) . 7_676
C25 N5 Re2 C43 -179(4) . .
C25 N5 Re2 C44 -98(4) . .
C25 C24 C23 C22 0.0 . .
C24 C25 C26 N6 -178(5) . .
C24 C25 C26 C27 8(14) . .
C24 C23 C22 C21 0.0 . .
C23 C22 C21 N5 0.0 . .
C21 N5 C25 C24 0.0 . .
C21 N5 C25 C26 179(7) . .
C21 N5 Re2 N7 -177(5) . .
C21 N5 Re2 N6 180(4) . .
C21 N5 Re2 N4 -97(7) . 7_676
C21 N5 Re2 C43 -4(5) . .
C21 N5 Re2 C44 77(5) . .
N7 C35 C34 C33 0.0 . .
N7 C31 C30 N6 -6(11) . .
N7 C31 C30 C29 -178(8) . .
C35 N7 C31 C32 -2(10) . .
C35 N7 C31 C30 -169(7) . .
C35 N7 Re2 N5 169(5) . .
C35 N7 Re2 N6 172(4) . .
C35 N7 Re2 N4 89(8) . 7_676
C35 N7 Re2 C43 -4(5) . .
C35 N7 Re2 C44 -86(5) . .
C35 C34 C33 C32 0.0 . .
C34 C33 C32 C31 0.0 . .
C33 C32 C31 N7 2(11) . .
C33 C32 C31 C30 167(8) . .
C32 C31 C30 N6 -174(6) . .
C32 C31 C30 C29 14(13) . .
C31 N7 C35 C34 0.0 . .
C31 N7 Re2 N5 0(7) . .
C31 N7 Re2 N6 3(4) . .
C31 N7 Re2 N4 -81(8) . 7_676
C31 N7 Re2 C43 -173(4) . .
C31 N7 Re2 C44 105(5) . .
C31 C30 C29 C28 177(9) . .
N8 C36 C37 C38 0.0 . .
N8 Re1 C41 O1 131(51) . .
N8 Re1 C42 O2 136(100) . .
C36 N8 C40 C39 0.0 . .
C36 N8 Re1 N1 -146(4) . .
C36 N8 Re1 N2 -75(4) . .
C36 N8 Re1 N3 4(4) . .
C36 N8 Re1 C41 106(5) . .
C36 N8 Re1 C42 55(77) . .
C36 C37 C38 C39 0.0 . .
C36 C37 C38 C28 -179(7) . .
C37 C38 C39 C40 0.0 . .
C37 C38 C28 C29 -21(12) . .
C37 C38 C28 C27 167(8) . .
C38 C39 C40 N8 0.0 . .
C38 C28 C27 C26 175(8) . .
C39 C38 C28 C29 161(8) . .
C39 C38 C28 C27 -12(12) . .
C40 N8 C36 C37 0.0 . .
C40 N8 Re1 N1 43(4) . .
C40 N8 Re1 N2 114(4) . .
C40 N8 Re1 N3 -167(4) . .
C40 N8 Re1 C41 -65(5) . .
C40 N8 Re1 C42 -116(76) . .
N6 C30 C29 C28 5(15) . .
C30 N6 C26 C25 -174(8) . .
C30 N6 C26 C27 0(14) . .
C30 N6 Re2 N5 172(8) . .
C30 N6 Re2 N7 -7(7) . .
C30 N6 Re2 N4 81(14) . 7_676
C30 N6 Re2 C43 130(43) . .
C30 N6 Re2 C44 -99(8) . .
C30 C29 C28 C38 -177(10) . .
C30 C29 C28 C27 -5(15) . .
C29 C28 C27 C26 3(17) . .
C28 C38 C39 C40 178(8) . .
C28 C27 C26 C25 173(10) . .
C28 C27 C26 N6 0(16) . .
C26 C25 C24 C23 -179(8) . .
C26 N6 C30 C31 -175(7) . .
C26 N6 C30 C29 -3(15) . .
C26 N6 Re2 N5 -4(7) . .
C26 N6 Re2 N7 178(7) . .
C26 N6 Re2 N4 -94(13) . 7_676
C26 N6 Re2 C43 -46(46) . .
C26 N6 Re2 C44 85(8) . .
C1 C2 C3 C4 0.0 . .
C1 N1 Re1 N8 -92(3) . .
C1 N1 Re1 N2 -179(4) . .
C1 N1 Re1 N3 -172(4) . .
C1 N1 Re1 C41 -3(4) . .
C1 N1 Re1 C42 87(4) . .
C2 C1 N1 C5 0.0 . .
C2 C1 N1 Re1 180(4) . .
C2 C3 C4 C5 0.0 . .
C3 C4 C5 N1 0.0 . .
C3 C4 C5 C6 179(6) . .
C4 C5 N1 C1 0.0 . .
C4 C5 N1 Re1 -180(4) . .
C4 C5 C6 C7 5(8) . .
C4 C5 C6 N2 178(4) . .
C5 N1 Re1 N8 87(3) . .
C5 N1 Re1 N2 0(3) . .
C5 N1 Re1 N3 7(6) . .
C5 N1 Re1 C41 177(4) . .
C5 N1 Re1 C42 -94(4) . .
C5 C6 C7 C8 171(8) . .
C5 C6 N2 C10 -177(7) . .
C5 C6 N2 Re1 4(6) . .
N1 C1 C2 C3 0.0 . .
N1 C5 C6 C7 -176(5) . .
N1 C5 C6 N2 -3(6) . .
N1 Re1 C41 O1 45(51) . .
N1 Re1 C42 O2 -23(100) . .
C18 C17 C16 N4 0.0 . .
C18 C8 C9 C10 -178(8) . .
C18 C8 C7 C6 -178(6) . .
C17 C18 C19 C20 0.0 . .
C17 C18 C8 C9 -39(10) . .
C17 C18 C8 C7 142(6) . .
C17 C16 N4 C20 0.0 . .
C17 C16 N4 Re2 -176(3) . 7_676
C16 N4 C20 C19 0.0 . .
N4 C20 C19 C18 0.0 . .
C19 C18 C17 C16 0.0 . .
C19 C18 C8 C9 138(7) . .
C19 C18 C8 C7 -41(8) . .
C8 C18 C17 C16 177(6) . .
C8 C18 C19 C20 -177(6) . .
C8 C9 C10 C11 -176(7) . .
C8 C9 C10 N2 -5(12) . .
C6 C5 N1 C1 -179(6) . .
C6 C5 N1 Re1 1(5) . .
C6 N2 Re1 N8 -89(5) . .
C6 N2 Re1 N1 -2(4) . .
C6 N2 Re1 N3 -179(5) . .
C6 N2 Re1 C41 -74(58) . .
C6 N2 Re1 C42 93(5) . .
C13 C12 C11 C10 -176(8) . .
C13 C12 C11 N3 0(5) . .
C12 C13 C14 C15 -2(10) . .
C12 C11 N3 C15 0(9) . .
C12 C11 N3 Re1 -179(4) . .
C15 N3 Re1 N8 96(6) . .
C15 N3 Re1 N1 175(5) . .
C15 N3 Re1 N2 -178(6) . .
C15 N3 Re1 C41 6(7) . .
C15 N3 Re1 C42 -82(6) . .
C9 C8 C7 C6 4(10) . .
C9 C10 C11 C12 -9(12) . .
C9 C10 C11 N3 175(7) . .
C9 C10 N2 C6 6(10) . .
C9 C10 N2 Re1 -175(6) . .
C14 C13 C12 C11 1(6) . .
C14 C15 N3 C11 -1(11) . .
C14 C15 N3 Re1 177(6) . .
C10 C11 N3 C15 177(7) . .
C10 C11 N3 Re1 -2(8) . .
C10 N2 Re1 N8 91(5) . .
C10 N2 Re1 N1 178(5) . .
C10 N2 Re1 N3 2(5) . .
C10 N2 Re1 C41 107(57) . .
C10 N2 Re1 C42 -86(6) . .
C11 C10 N2 C6 177(7) . .
C11 C10 N2 Re1 -3(9) . .
C11 N3 Re1 N8 -86(5) . .
C11 N3 Re1 N1 -7(8) . .
C11 N3 Re1 N2 0(5) . .
C11 N3 Re1 C41 -176(6) . .
C11 N3 Re1 C42 96(6) . .
C7 C8 C9 C10 0(12) . .
C7 C6 N2 C10 -2(5) . .
C7 C6 N2 Re1 178(5) . .
N2 C6 C7 C8 -2(6) . .
N2 C10 C11 C12 180(6) . .
N2 C10 C11 N3 3(10) . .
N2 Re1 C41 O1 116(62) . .
N2 Re1 C42 O2 -94(100) . .
N3 C15 C14 C13 2(11) . .
N3 Re1 C41 O1 -140(50) . .
N3 Re1 C42 O2 -173(100) . .
O3 C43 Re2 N5 -127.00 . .
O3 C43 Re2 N7 49.00 . .
O3 C43 Re2 N6 -85(65) . .
O3 C43 Re2 N4 -38.00 . 7_676
O3 C43 Re2 C44 143.00 . .
O4 C44 Re2 N5 59(100) . .
O4 C44 Re2 N7 -95(100) . .
O4 C44 Re2 N6 -18(100) . .
O4 C44 Re2 N4 156(100) . 7_676
O4 C44 Re2 C43 158(100) . .
Re1 N8 C36 C37 -171(4) . .
Re1 N8 C40 C39 172(4) . .
Re2 N5 C25 C24 175(4) . .
Re2 N5 C25 C26 -6(7) . .
Re2 N5 C21 C22 -175(5) . .
Re2 N7 C35 C34 -169(4) . .
Re2 N7 C31 C32 170(4) . .
Re2 N7 C31 C30 1(6) . .
Re2 N6 C30 C31 9(12) . .
Re2 N6 C30 C29 -178(7) . .
Re2 N6 C26 C25 2(10) . .
Re2 N6 C26 C27 176(7) . .
Re2 N4 C20 C19 176(3) 7_676 .
C41 Re1 C42 O2 85(100) . .
C42 Re1 C41 O1 -51(51) . .

loop_
_smtbx_masks_void_nr
_smtbx_masks_void_average_x
_smtbx_masks_void_average_y
_smtbx_masks_void_average_z
_smtbx_masks_void_volume
_smtbx_masks_void_count_electrons
1 -0.336 -0.709 0.000 1371.0 326.6
2 -0.104 -0.327 0.500 1371.0 326.6
3 0.000 0.325 0.750 7.3 1.8
4 0.000 0.675 0.250 7.3 1.8
5 0.500 0.175 0.250 7.3 1.8
6 0.500 0.825 0.750 7.3 1.8
